data_7116426
loop_
_publ_author_name
'Ming Li'
'Baozhan Zheng'
'Daibing Luo'
'Huiqin Sun'
'Ning Wang'
'Yan Huang'
'Jun Dai'
'Dan Xiao'
'Shi-Jian Su'
'Zhiyun Lu'

_publ_section_title
;
 Small molecular neutral microcrystalline iridium(III) complexes as
 promising molecular oxygen sensors
;
_journal_name_full Chem.Commun.
_journal_page_first 1926
_journal_paper_doi 10.1039/C4cc07252A
_journal_volume 51
_journal_year 2015
_chemical_formula_moiety 'C39 H39 Ir N2 O2 S2'
_chemical_formula_sum 'C39 H39 Ir N2 O2 S2'
_chemical_formula_weight 824.04
_chemical_name_systematic
;
 ?
;
_space_group_crystal_system orthorhombic
_space_group_IT_number 61
_space_group_name_Hall '-P 2ac 2ab'
_space_group_name_H-M_alt 'P b c a'
_symmetry_space_group_name_Hall '-P 2ac 2ab'
_symmetry_space_group_name_H-M 'P b c a'
_atom_sites_solution_hydrogens geom
_atom_sites_solution_primary iterative
_audit_creation_date 2014-04-23
_audit_creation_method
;
Olex2 1.2
(compiled 2014.03.20 svn.r2914 for OlexSys, GUI svn.r4816)
;
_audit_update_record
;
2014-06-04 deposited with the CCDC.
2014-12-22 downloaded from the CCDC.
;
_cell_angle_alpha 90
_cell_angle_beta 90
_cell_angle_gamma 90
_cell_formula_units_Z 8
_cell_length_a 13.4876(4)
_cell_length_b 18.3802(6)
_cell_length_c 27.8072(9)
_cell_measurement_reflns_used 10006
_cell_measurement_temperature 142.95(10)
_cell_measurement_theta_max 28.7920
_cell_measurement_theta_min 3.2070
_cell_volume 6893.5(4)
_computing_cell_refinement
;
CrysAlisPro, Agilent Technologies,
Version 1.171.36.28 (release 01-02-2013 CrysAlis171 .NET)
(compiled Feb  1 2013,16:14:44)
;
_computing_data_collection
;
CrysAlisPro, Agilent Technologies,
Version 1.171.36.28 (release 01-02-2013 CrysAlis171 .NET)
(compiled Feb  1 2013,16:14:44)
;
_computing_data_reduction
;
CrysAlisPro, Agilent Technologies,
Version 1.171.36.28 (release 01-02-2013 CrysAlis171 .NET)
(compiled Feb  1 2013,16:14:44)
;
_computing_molecular_graphics 'Olex2 (Dolomanov et al., 2009)'
_computing_publication_material 'Olex2 (Dolomanov et al., 2009)'
_computing_structure_refinement 'ShelXL (Sheldrick, 2008)'
_computing_structure_solution
;
Superflip (Palatinus & Chapuis, 2007;Palatinus & van der Lee, 2008;
Palatinus et al., 2012)
;
_diffrn_ambient_temperature 142.95(10)
_diffrn_detector_area_resol_mean 16.0874
_diffrn_measured_fraction_theta_full 0.998
_diffrn_measured_fraction_theta_max 0.998
_diffrn_measurement_device_type 'Xcalibur, Eos'
_diffrn_measurement_method '\w scans'
_diffrn_orient_matrix_UB_11 -0.0311494000
_diffrn_orient_matrix_UB_12 -0.0287924000
_diffrn_orient_matrix_UB_13 -0.0077648000
_diffrn_orient_matrix_UB_21 0.0345951000
_diffrn_orient_matrix_UB_22 -0.0088533000
_diffrn_orient_matrix_UB_23 -0.0183228000
_diffrn_orient_matrix_UB_31 0.0244986000
_diffrn_orient_matrix_UB_32 -0.0240977000
_diffrn_orient_matrix_UB_33 0.0159604000
_diffrn_radiation_monochromator graphite
_diffrn_radiation_type MoK\a
_diffrn_radiation_wavelength 0.71073
_diffrn_reflns_av_R_equivalents 0.0827
_diffrn_reflns_av_unetI/netI 0.0608
_diffrn_reflns_Laue_measured_fraction_full 0.998
_diffrn_reflns_Laue_measured_fraction_max 0.998
_diffrn_reflns_limit_h_max 16
_diffrn_reflns_limit_h_min -16
_diffrn_reflns_limit_k_max 22
_diffrn_reflns_limit_k_min -22
_diffrn_reflns_limit_l_max 22
_diffrn_reflns_limit_l_min -34
_diffrn_reflns_number 39733
_diffrn_reflns_point_group_measured_fraction_full 0.998
_diffrn_reflns_point_group_measured_fraction_max 0.998
_diffrn_reflns_theta_full 26.000
_diffrn_reflns_theta_max 26.371
_diffrn_reflns_theta_min 2.930
_diffrn_source 'Enhance (Mo) X-ray Source'
_exptl_absorpt_coefficient_mu 4.032
_exptl_absorpt_correction_T_max 1.00000
_exptl_absorpt_correction_T_min 0.67461
_exptl_absorpt_correction_type multi-scan
_exptl_absorpt_process_details
;
CrysAlisPro, Agilent Technologies,
Version 1.171.36.28 (release 01-02-2013 CrysAlis171 .NET)
(compiled Feb  1 2013,16:14:44)
Empirical absorption correction using spherical harmonics,
 implemented in SCALE3 ABSPACK scaling algorithm.
;
_exptl_crystal_density_diffrn 1.588
_exptl_crystal_F_000 3296
_exptl_crystal_size_max 0.4
_exptl_crystal_size_mid 0.3
_exptl_crystal_size_min 0.25
_refine_diff_density_max 2.179
_refine_diff_density_min -3.024
_refine_diff_density_rms 0.167
_refine_ls_extinction_method none
_refine_ls_goodness_of_fit_ref 1.150
_refine_ls_hydrogen_treatment constr
_refine_ls_matrix_type full
_refine_ls_number_parameters 423
_refine_ls_number_reflns 7034
_refine_ls_number_restraints 0
_refine_ls_restrained_S_all 1.150
_refine_ls_R_factor_all 0.0804
_refine_ls_R_factor_gt 0.0598
_refine_ls_shift/su_max 0.001
_refine_ls_shift/su_mean 0.000
_refine_ls_structure_factor_coef Fsqd
_refine_ls_weighting_details
;
 w=1/[\s^2^(Fo^2^)+(0.0271P)^2^+57.0117P]
 where P=(Fo^2^+2Fc^2^)/3
;
_refine_ls_weighting_scheme calc
_refine_ls_wR_factor_gt 0.1123
_refine_ls_wR_factor_ref 0.1230
_reflns_Friedel_coverage 0.000
_reflns_number_gt 5382
_reflns_number_total 7034
_reflns_threshold_expression 'I > 2\s(I)'
_cod_data_source_file c4cc07252a2.cif
_cod_data_source_block 140421_s1_lm_m
_cod_database_code 7116426
_shelxl_version_number 2013-2
_chemical_oxdiff_formula chnomg
_shelx_space_group_comment
;
The symmetry employed for this shelxl refinement is uniquely defined
by the following loop, which should always be used as a source of
symmetry information in preference to the above space-group names.
They are only intended as comments.
;
_shelx_estimated_absorpt_t_max 0.432
_shelx_estimated_absorpt_t_min 0.295
_reflns_odcompleteness_completeness 99.73
_reflns_odcompleteness_iscentric 1
_reflns_odcompleteness_theta 26.32
_olex2_refinement_description
;
1. Fixed Uiso
 At 1.2 times of:
  All C(H) groups
 At 1.5 times of:
  All C(H,H,H) groups
2.a Aromatic/amide H refined with riding coordinates:
 C3(H3), C4(H4), C5(H5), C6(H6), C10(H10), C12(H12), C13(H13), C20(H20),
 C21(H21), C22(H22), C23(H23), C27(H27), C29(H29), C30(H30), C36(H36)
2.b Idealised Me refined as rotating group:
 C15(H15A,H15B,H15C), C16(H16A,H16B,H16C), C17(H17A,H17B,H17C), C32(H32A,H32B,
 H32C), C33(H33A,H33B,H33C), C34(H34A,H34B,H34C), C38(H38A,H38B,H38C), C39(H39A,
 H39B,H39C)
;

loop_
_space_group_symop_operation_xyz
'x, y, z'
'-x+1/2, -y, z+1/2'
'x+1/2, -y+1/2, -z'
'-x, y+1/2, -z+1/2'
'-x, -y, -z'
'x-1/2, y, -z-1/2'
'-x-1/2, y-1/2, z'
'x, -y-1/2, z-1/2'

loop_
_atom_site_label
_atom_site_type_symbol
_atom_site_fract_x
_atom_site_fract_y
_atom_site_fract_z
_atom_site_U_iso_or_equiv
_atom_site_adp_type
_atom_site_occupancy
_atom_site_site_symmetry_order
_atom_site_calc_flag
_atom_site_refinement_flags_posn
C1 C 0.0359(6) 0.7737(4) 0.5415(3) 0.0278(18) Uani 1 1 d .
C2 C 0.0843(6) 0.7347(4) 0.5779(3) 0.0234(17) Uani 1 1 d .
C3 C 0.0306(6) 0.6904(4) 0.6084(3) 0.0257(17) Uani 1 1 d .
H3 H 0.0627 0.6640 0.6333 0.031 Uiso 1 1 calc R
C4 C -0.0708(6) 0.6853(5) 0.6021(3) 0.036(2) Uani 1 1 d .
H4 H -0.1087 0.6556 0.6231 0.043 Uiso 1 1 calc R
C5 C -0.1178(6) 0.7227(5) 0.5656(3) 0.038(2) Uani 1 1 d .
H5 H -0.1874 0.7178 0.5618 0.046 Uiso 1 1 calc R
C6 C -0.0658(7) 0.7672(5) 0.5346(3) 0.036(2) Uani 1 1 d .
H6 H -0.0984 0.7924 0.5093 0.043 Uiso 1 1 calc R
C7 C 0.2117(6) 0.8013(4) 0.5495(3) 0.0230(17) Uani 1 1 d .
C8 C 0.3120(6) 0.8295(4) 0.5535(3) 0.0252(18) Uani 1 1 d .
C9 C 0.3670(6) 0.7972(4) 0.5903(3) 0.0234(17) Uani 1 1 d .
C10 C 0.4659(6) 0.8202(4) 0.5961(3) 0.0260(17) Uani 1 1 d .
H10 H 0.5047 0.7992 0.6209 0.031 Uiso 1 1 calc R
C11 C 0.5088(6) 0.8728(4) 0.5665(3) 0.0286(18) Uani 1 1 d .
C12 C 0.4492(7) 0.9059(4) 0.5317(3) 0.034(2) Uani 1 1 d .
H12 H 0.4759 0.9439 0.5125 0.041 Uiso 1 1 calc R
C13 C 0.3525(7) 0.8844(4) 0.5247(3) 0.032(2) Uani 1 1 d .
H13 H 0.3134 0.9069 0.5004 0.039 Uiso 1 1 calc R
C14 C 0.6177(6) 0.8947(5) 0.5721(3) 0.032(2) Uani 1 1 d .
C15 C 0.6231(8) 0.9712(6) 0.5938(4) 0.058(3) Uani 1 1 d .
H15A H 0.5873 1.0054 0.5731 0.087 Uiso 1 1 calc GR
H15B H 0.6927 0.9862 0.5964 0.087 Uiso 1 1 calc GR
H15C H 0.5929 0.9708 0.6259 0.087 Uiso 1 1 calc GR
C16 C 0.6678(8) 0.8943(7) 0.5225(3) 0.055(3) Uani 1 1 d .
H16A H 0.6627 0.8455 0.5084 0.083 Uiso 1 1 calc GR
H16B H 0.7378 0.9075 0.5260 0.083 Uiso 1 1 calc GR
H16C H 0.6347 0.9295 0.5014 0.083 Uiso 1 1 calc GR
C17 C 0.6746(7) 0.8415(6) 0.6034(4) 0.047(2) Uani 1 1 d .
H17A H 0.6475 0.8424 0.6361 0.071 Uiso 1 1 calc GR
H17B H 0.7447 0.8553 0.6042 0.071 Uiso 1 1 calc GR
H17C H 0.6681 0.7923 0.5901 0.071 Uiso 1 1 calc GR
C18 C 0.5514(6) 0.6598(4) 0.7151(3) 0.0301(19) Uani 1 1 d .
C19 C 0.5037(6) 0.6618(4) 0.6706(3) 0.0244(17) Uani 1 1 d .
C20 C 0.5502(6) 0.6366(4) 0.6294(3) 0.0280(18) Uani 1 1 d .
H20 H 0.5183 0.6390 0.5990 0.034 Uiso 1 1 calc R
C21 C 0.6449(7) 0.6079(5) 0.6340(3) 0.038(2) Uani 1 1 d .
H21 H 0.6786 0.5905 0.6063 0.046 Uiso 1 1 calc R
C22 C 0.6912(7) 0.6044(5) 0.6789(4) 0.042(2) Uani 1 1 d .
H22 H 0.7554 0.5835 0.6813 0.050 Uiso 1 1 calc R
C23 C 0.6463(7) 0.6301(5) 0.7191(3) 0.038(2) Uani 1 1 d .
H23 H 0.6788 0.6280 0.7494 0.046 Uiso 1 1 calc R
C24 C 0.3897(6) 0.7184(4) 0.7167(3) 0.0273(17) Uani 1 1 d .
C25 C 0.3033(6) 0.7646(4) 0.7222(3) 0.0255(18) Uani 1 1 d .
C26 C 0.2534(6) 0.7773(4) 0.6789(3) 0.0250(17) Uani 1 1 d .
C27 C 0.1786(6) 0.8300(4) 0.6793(3) 0.0287(18) Uani 1 1 d .
H27 H 0.1439 0.8399 0.6503 0.034 Uiso 1 1 calc R
C28 C 0.1530(6) 0.8683(4) 0.7205(3) 0.032(2) Uani 1 1 d .
C29 C 0.2033(7) 0.8529(5) 0.7627(3) 0.036(2) Uani 1 1 d .
H29 H 0.1855 0.8782 0.7912 0.043 Uiso 1 1 calc R
C30 C 0.2778(7) 0.8024(5) 0.7647(3) 0.035(2) Uani 1 1 d .
H30 H 0.3116 0.7929 0.7940 0.042 Uiso 1 1 calc R
C31 C 0.0709(7) 0.9270(5) 0.7209(3) 0.035(2) Uani 1 1 d .
C32 C 0.0185(8) 0.9342(6) 0.6726(4) 0.059(3) Uani 1 1 d .
H32A H -0.0099 0.8871 0.6635 0.089 Uiso 1 1 calc GR
H32B H 0.0662 0.9497 0.6481 0.089 Uiso 1 1 calc GR
H32C H -0.0346 0.9704 0.6752 0.089 Uiso 1 1 calc GR
C33 C -0.0051(8) 0.9069(5) 0.7596(4) 0.051(3) Uani 1 1 d .
H33A H -0.0246 0.8559 0.7557 0.077 Uiso 1 1 calc GR
H33B H -0.0637 0.9381 0.7563 0.077 Uiso 1 1 calc GR
H33C H 0.0242 0.9138 0.7915 0.077 Uiso 1 1 calc GR
C34 C 0.1161(9) 1.0008(5) 0.7347(4) 0.059(3) Uani 1 1 d .
H34A H 0.0628 1.0362 0.7401 0.088 Uiso 1 1 calc GR
H34B H 0.1589 1.0180 0.7086 0.088 Uiso 1 1 calc GR
H34C H 0.1553 0.9955 0.7641 0.088 Uiso 1 1 calc GR
C35 C 0.2164(6) 0.5618(4) 0.6351(3) 0.0304(19) Uani 1 1 d .
C36 C 0.2721(7) 0.5372(5) 0.5959(3) 0.035(2) Uani 1 1 d .
H36 H 0.2653 0.4872 0.5878 0.042 Uiso 1 1 calc R
C37 C 0.3366(6) 0.5778(4) 0.5671(3) 0.0256(17) Uani 1 1 d .
C38 C 0.1474(8) 0.5089(5) 0.6588(4) 0.046(2) Uani 1 1 d .
H38A H 0.1735 0.4957 0.6905 0.068 Uiso 1 1 calc GR
H38B H 0.1415 0.4651 0.6389 0.068 Uiso 1 1 calc GR
H38C H 0.0819 0.5314 0.6625 0.068 Uiso 1 1 calc GR
C39 C 0.3975(7) 0.5368(5) 0.5301(3) 0.039(2) Uani 1 1 d .
H39A H 0.4130 0.5692 0.5031 0.059 Uiso 1 1 calc GR
H39B H 0.3595 0.4950 0.5183 0.059 Uiso 1 1 calc GR
H39C H 0.4592 0.5198 0.5448 0.059 Uiso 1 1 calc GR
Ir1 Ir 0.29841(2) 0.71568(2) 0.62433(2) 0.01945(10) Uani 1 1 d .
N1 N 0.1866(5) 0.7499(3) 0.5800(2) 0.0194(14) Uani 1 1 d .
N2 N 0.4101(5) 0.6945(3) 0.6729(2) 0.0216(14) Uani 1 1 d .
O1 O 0.2202(4) 0.6243(3) 0.65417(19) 0.0274(13) Uani 1 1 d .
O2 O 0.3531(4) 0.6448(3) 0.56947(18) 0.0250(12) Uani 1 1 d .
S1 S 0.11906(17) 0.83011(11) 0.51131(8) 0.0328(5) Uani 1 1 d .
S2 S 0.47937(18) 0.70007(12) 0.75916(8) 0.0350(5) Uani 1 1 d .

loop_
_atom_site_aniso_label
_atom_site_aniso_U_11
_atom_site_aniso_U_22
_atom_site_aniso_U_33
_atom_site_aniso_U_23
_atom_site_aniso_U_13
_atom_site_aniso_U_12
C1 0.029(4) 0.024(4) 0.031(4) -0.005(3) -0.004(3) 0.002(4)
C2 0.021(4) 0.023(4) 0.026(4) -0.009(3) 0.003(3) 0.002(3)
C3 0.022(4) 0.026(4) 0.029(4) -0.002(3) 0.002(3) -0.003(3)
C4 0.026(5) 0.042(5) 0.040(5) -0.002(4) 0.001(4) -0.009(4)
C5 0.018(4) 0.042(6) 0.054(6) -0.008(5) -0.004(4) -0.002(4)
C6 0.031(5) 0.030(5) 0.046(5) -0.009(4) -0.011(4) 0.006(4)
C7 0.033(5) 0.007(4) 0.029(4) 0.001(3) -0.001(3) 0.005(3)
C8 0.030(5) 0.012(4) 0.034(4) -0.006(3) -0.001(3) 0.004(3)
C9 0.030(4) 0.007(3) 0.033(4) -0.003(3) 0.008(3) 0.002(3)
C10 0.022(4) 0.024(4) 0.032(4) -0.004(3) 0.001(3) 0.002(4)
C11 0.030(5) 0.022(4) 0.034(5) -0.006(3) 0.005(4) -0.001(4)
C12 0.042(6) 0.021(4) 0.039(5) 0.006(4) 0.008(4) -0.010(4)
C13 0.042(6) 0.025(4) 0.030(5) 0.007(3) -0.003(4) -0.007(4)
C14 0.031(5) 0.029(5) 0.037(5) -0.005(4) 0.003(4) -0.011(4)
C15 0.048(7) 0.047(6) 0.080(8) -0.020(6) -0.001(6) -0.021(6)
C16 0.039(6) 0.078(8) 0.049(6) -0.009(6) 0.016(5) -0.024(6)
C17 0.030(5) 0.051(6) 0.061(6) 0.001(5) -0.004(4) -0.010(5)
C18 0.028(5) 0.023(4) 0.039(5) 0.008(4) -0.010(4) -0.002(4)
C19 0.023(4) 0.017(4) 0.034(4) 0.006(3) -0.001(3) -0.005(3)
C20 0.023(4) 0.026(4) 0.035(5) 0.003(4) 0.000(3) 0.007(3)
C21 0.026(5) 0.040(5) 0.050(6) 0.000(4) 0.007(4) 0.005(4)
C22 0.024(5) 0.035(5) 0.066(7) 0.012(5) -0.007(4) 0.006(4)
C23 0.031(5) 0.031(5) 0.052(6) 0.010(4) -0.013(4) -0.005(4)
C24 0.037(5) 0.023(4) 0.021(4) 0.002(3) -0.005(3) -0.006(4)
C25 0.027(5) 0.015(4) 0.035(5) 0.002(3) 0.002(3) -0.005(3)
C26 0.026(4) 0.022(4) 0.027(4) -0.003(3) -0.001(3) -0.008(4)
C27 0.029(5) 0.023(4) 0.034(5) -0.002(3) 0.003(3) 0.002(4)
C28 0.029(5) 0.020(4) 0.046(5) -0.003(4) 0.013(4) -0.005(4)
C29 0.043(6) 0.036(5) 0.029(5) -0.010(4) 0.007(4) 0.001(4)
C30 0.044(5) 0.035(5) 0.026(4) -0.004(4) -0.003(4) 0.001(4)
C31 0.033(5) 0.030(5) 0.043(5) -0.003(4) 0.010(4) 0.006(4)
C32 0.053(7) 0.063(7) 0.062(7) -0.006(6) 0.009(5) 0.040(6)
C33 0.048(7) 0.038(6) 0.069(7) -0.007(5) 0.021(5) 0.002(5)
C34 0.058(8) 0.026(5) 0.092(9) -0.002(5) 0.013(6) 0.005(5)
C35 0.026(5) 0.019(4) 0.046(5) 0.002(4) -0.007(4) -0.003(3)
C36 0.040(6) 0.021(4) 0.043(5) -0.001(4) 0.004(4) -0.002(4)
C37 0.024(4) 0.026(4) 0.027(4) -0.001(3) -0.003(3) 0.004(4)
C38 0.046(6) 0.031(5) 0.060(6) 0.005(4) 0.011(5) -0.017(5)
C39 0.040(6) 0.030(5) 0.048(6) -0.008(4) 0.005(4) 0.011(4)
Ir1 0.01943(16) 0.01663(15) 0.02230(17) 0.00039(12) 0.00080(11) -0.00033(12)
N1 0.021(4) 0.012(3) 0.025(3) -0.002(2) 0.004(3) 0.000(2)
N2 0.020(3) 0.018(3) 0.027(3) 0.000(3) 0.002(3) -0.004(3)
O1 0.026(3) 0.027(3) 0.029(3) 0.007(2) 0.004(2) -0.006(2)
O2 0.025(3) 0.020(3) 0.030(3) -0.001(2) 0.002(2) 0.004(2)
S1 0.0360(13) 0.0234(11) 0.0391(12) 0.0075(9) -0.0102(9) 0.0001(10)
S2 0.0430(14) 0.0305(12) 0.0315(12) -0.0013(9) -0.0108(9) 0.0026(10)

loop_
_atom_type_symbol
_atom_type_description
_atom_type_scat_dispersion_real
_atom_type_scat_dispersion_imag
_atom_type_scat_source
C C 0.0033 0.0016 'International Tables Vol C Tables 4.2.6.8 and 6.1.1.4'
H H 0.0000 0.0000 'International Tables Vol C Tables 4.2.6.8 and 6.1.1.4'
Ir Ir -1.4442 7.9887 'International Tables Vol C Tables 4.2.6.8 and 6.1.1.4'
N N 0.0061 0.0033 'International Tables Vol C Tables 4.2.6.8 and 6.1.1.4'
O O 0.0106 0.0060 'International Tables Vol C Tables 4.2.6.8 and 6.1.1.4'
S S 0.1246 0.1234 'International Tables Vol C Tables 4.2.6.8 and 6.1.1.4'

loop_
_geom_angle_atom_site_label_1
_geom_angle_atom_site_label_2
_geom_angle_atom_site_label_3
_geom_angle
C2 C1 S1 110.6(6)
C6 C1 C2 121.0(8)
C6 C1 S1 128.3(7)
C1 C2 N1 112.7(7)
C3 C2 C1 120.0(7)
C3 C2 N1 127.2(7)
C2 C3 H3 120.7
C4 C3 C2 118.7(8)
C4 C3 H3 120.7
C3 C4 H4 119.5
C5 C4 C3 121.0(8)
C5 C4 H4 119.5
C4 C5 H5 119.3
C4 C5 C6 121.4(8)
C6 C5 H5 119.3
C1 C6 H6 121.1
C5 C6 C1 117.8(8)
C5 C6 H6 121.1
C8 C7 S1 127.7(6)
N1 C7 C8 116.6(7)
N1 C7 S1 115.6(6)
C9 C8 C7 113.4(7)
C9 C8 C13 121.2(8)
C13 C8 C7 125.4(7)
C8 C9 C10 117.3(7)
C8 C9 Ir1 114.8(6)
C10 C9 Ir1 127.5(6)
C9 C10 H10 118.9
C11 C10 C9 122.2(8)
C11 C10 H10 118.9
C10 C11 C12 118.1(8)
C10 C11 C14 121.4(8)
C12 C11 C14 120.5(8)
C11 C12 H12 119.4
C13 C12 C11 121.2(8)
C13 C12 H12 119.4
C8 C13 H13 120.1
C12 C13 C8 119.8(8)
C12 C13 H13 120.1
C11 C14 C16 109.2(7)
C15 C14 C11 109.1(8)
C15 C14 C16 109.8(8)
C17 C14 C11 111.9(7)
C17 C14 C15 109.9(8)
C17 C14 C16 106.8(8)
C14 C15 H15A 109.5
C14 C15 H15B 109.5
C14 C15 H15C 109.5
H15A C15 H15B 109.5
H15A C15 H15C 109.5
H15B C15 H15C 109.5
C14 C16 H16A 109.5
C14 C16 H16B 109.5
C14 C16 H16C 109.5
H16A C16 H16B 109.5
H16A C16 H16C 109.5
H16B C16 H16C 109.5
C14 C17 H17A 109.5
C14 C17 H17B 109.5
C14 C17 H17C 109.5
H17A C17 H17B 109.5
H17A C17 H17C 109.5
H17B C17 H17C 109.5
C19 C18 C23 120.3(8)
C19 C18 S2 111.0(6)
C23 C18 S2 128.7(7)
C18 C19 N2 112.8(7)
C20 C19 C18 121.0(8)
C20 C19 N2 126.0(7)
C19 C20 H20 121.1
C19 C20 C21 117.8(8)
C21 C20 H20 121.1
C20 C21 H21 119.6
C20 C21 C22 120.8(8)
C22 C21 H21 119.6
C21 C22 H22 119.3
C23 C22 C21 121.4(9)
C23 C22 H22 119.3
C18 C23 H23 120.7
C22 C23 C18 118.6(8)
C22 C23 H23 120.7
C25 C24 S2 127.4(6)
N2 C24 C25 117.3(7)
N2 C24 S2 114.8(6)
C26 C25 C24 113.3(7)
C26 C25 C30 121.3(8)
C30 C25 C24 124.8(8)
C25 C26 Ir1 114.4(6)
C27 C26 C25 117.2(7)
C27 C26 Ir1 128.4(6)
C26 C27 H27 118.8
C28 C27 C26 122.5(8)
C28 C27 H27 118.8
C27 C28 C31 122.6(8)
C29 C28 C27 118.3(8)
C29 C28 C31 119.0(7)
C28 C29 H29 118.9
C30 C29 C28 122.1(8)
C30 C29 H29 118.9
C25 C30 H30 120.7
C29 C30 C25 118.5(8)
C29 C30 H30 120.7
C32 C31 C28 112.7(7)
C32 C31 C33 109.2(9)
C32 C31 C34 109.0(9)
C33 C31 C28 108.5(7)
C33 C31 C34 107.7(8)
C34 C31 C28 109.6(8)
C31 C32 H32A 109.5
C31 C32 H32B 109.5
C31 C32 H32C 109.5
H32A C32 H32B 109.5
H32A C32 H32C 109.5
H32B C32 H32C 109.5
C31 C33 H33A 109.5
C31 C33 H33B 109.5
C31 C33 H33C 109.5
H33A C33 H33B 109.5
H33A C33 H33C 109.5
H33B C33 H33C 109.5
C31 C34 H34A 109.5
C31 C34 H34B 109.5
C31 C34 H34C 109.5
H34A C34 H34B 109.5
H34A C34 H34C 109.5
H34B C34 H34C 109.5
C36 C35 C38 117.9(8)
O1 C35 C36 126.7(8)
O1 C35 C38 115.4(8)
C35 C36 H36 116.3
C37 C36 C35 127.4(8)
C37 C36 H36 116.3
C36 C37 C39 117.4(8)
O2 C37 C36 127.3(8)
O2 C37 C39 115.2(7)
C35 C38 H38A 109.5
C35 C38 H38B 109.5
C35 C38 H38C 109.5
H38A C38 H38B 109.5
H38A C38 H38C 109.5
H38B C38 H38C 109.5
C37 C39 H39A 109.5
C37 C39 H39B 109.5
C37 C39 H39C 109.5
H39A C39 H39B 109.5
H39A C39 H39C 109.5
H39B C39 H39C 109.5
C9 Ir1 N1 80.0(3)
C9 Ir1 N2 96.5(3)
C9 Ir1 O1 174.4(3)
C9 Ir1 O2 87.6(2)
C26 Ir1 C9 94.4(3)
C26 Ir1 N1 93.4(3)
C26 Ir1 N2 80.3(3)
C26 Ir1 O1 90.1(3)
C26 Ir1 O2 175.7(3)
N1 Ir1 N2 172.6(2)
N1 Ir1 O1 96.4(2)
N1 Ir1 O2 90.7(2)
N2 Ir1 O1 87.6(2)
N2 Ir1 O2 95.7(2)
O2 Ir1 O1 88.2(2)
C2 N1 Ir1 133.3(5)
C7 N1 C2 111.6(7)
C7 N1 Ir1 114.8(5)
C19 N2 Ir1 135.4(5)
C24 N2 C19 111.8(6)
C24 N2 Ir1 112.9(5)
C35 O1 Ir1 124.5(5)
C37 O2 Ir1 125.1(5)
C7 S1 C1 89.2(4)
C24 S2 C18 89.5(4)

loop_
_geom_bond_atom_site_label_1
_geom_bond_atom_site_label_2
_geom_bond_distance
C1 C2 1.401(11)
C1 C6 1.390(12)
C1 S1 1.743(9)
C2 C3 1.382(11)
C2 N1 1.409(10)
C3 H3 0.9500
C3 C4 1.382(11)
C4 H4 0.9500
C4 C5 1.379(12)
C5 H5 0.9500
C5 C6 1.380(13)
C6 H6 0.9500
C7 C8 1.452(11)
C7 N1 1.314(9)
C7 S1 1.724(8)
C8 C9 1.397(11)
C8 C13 1.399(11)
C9 C10 1.409(11)
C9 Ir1 1.999(7)
C10 H10 0.9500
C10 C11 1.394(11)
C11 C12 1.397(12)
C11 C14 1.532(12)
C12 H12 0.9500
C12 C13 1.376(12)
C13 H13 0.9500
C14 C15 1.531(12)
C14 C16 1.534(12)
C14 C17 1.518(13)
C15 H15A 0.9800
C15 H15B 0.9800
C15 H15C 0.9800
C16 H16A 0.9800
C16 H16B 0.9800
C16 H16C 0.9800
C17 H17A 0.9800
C17 H17B 0.9800
C17 H17C 0.9800
C18 C19 1.394(11)
C18 C23 1.396(12)
C18 S2 1.731(9)
C19 C20 1.387(11)
C19 N2 1.400(10)
C20 H20 0.9500
C20 C21 1.387(11)
C21 H21 0.9500
C21 C22 1.397(13)
C22 H22 0.9500
C22 C23 1.356(13)
C23 H23 0.9500
C24 C25 1.449(11)
C24 N2 1.324(9)
C24 S2 1.724(8)
C25 C26 1.398(11)
C25 C30 1.415(11)
C26 C27 1.398(11)
C26 Ir1 1.989(8)
C27 H27 0.9500
C27 C28 1.387(11)
C28 C29 1.386(12)
C28 C31 1.546(12)
C29 H29 0.9500
C29 C30 1.369(12)
C30 H30 0.9500
C31 C32 1.524(13)
C31 C33 1.531(12)
C31 C34 1.536(13)
C32 H32A 0.9800
C32 H32B 0.9800
C32 H32C 0.9800
C33 H33A 0.9800
C33 H33B 0.9800
C33 H33C 0.9800
C34 H34A 0.9800
C34 H34B 0.9800
C34 H34C 0.9800
C35 C36 1.399(12)
C35 C38 1.499(11)
C35 O1 1.267(10)
C36 H36 0.9500
C36 C37 1.396(11)
C37 C39 1.519(11)
C37 O2 1.253(9)
C38 H38A 0.9800
C38 H38B 0.9800
C38 H38C 0.9800
C39 H39A 0.9800
C39 H39B 0.9800
C39 H39C 0.9800
Ir1 N1 2.046(6)
Ir1 N2 2.060(6)
Ir1 O1 2.150(5)
Ir1 O2 2.138(5)

loop_
_geom_torsion_atom_site_label_1
_geom_torsion_atom_site_label_2
_geom_torsion_atom_site_label_3
_geom_torsion_atom_site_label_4
_geom_torsion
C1 C2 C3 C4 0.5(12)
C1 C2 N1 C7 4.5(9)
C1 C2 N1 Ir1 177.8(5)
C2 C1 C6 C5 2.0(12)
C2 C1 S1 C7 -1.9(6)
C2 C3 C4 C5 0.8(13)
C3 C2 N1 C7 -171.7(8)
C3 C2 N1 Ir1 1.6(12)
C3 C4 C5 C6 -0.7(14)
C4 C5 C6 C1 -0.7(13)
C6 C1 C2 C3 -1.9(12)
C6 C1 C2 N1 -178.5(7)
C6 C1 S1 C7 175.4(8)
C7 C8 C9 C10 178.7(6)
C7 C8 C9 Ir1 4.6(8)
C7 C8 C13 C12 -179.2(8)
C8 C7 N1 C2 170.9(6)
C8 C7 N1 Ir1 -3.7(8)
C8 C7 S1 C1 -171.9(7)
C8 C9 C10 C11 -0.4(11)
C9 C8 C13 C12 1.8(12)
C9 C10 C11 C12 3.3(12)
C9 C10 C11 C14 -177.4(7)
C10 C11 C12 C13 -3.8(12)
C10 C11 C14 C15 -108.2(9)
C10 C11 C14 C16 131.7(9)
C10 C11 C14 C17 13.6(11)
C11 C12 C13 C8 1.3(13)
C12 C11 C14 C15 71.0(10)
C12 C11 C14 C16 -49.0(11)
C12 C11 C14 C17 -167.1(8)
C13 C8 C9 C10 -2.2(11)
C13 C8 C9 Ir1 -176.3(6)
C14 C11 C12 C13 177.0(8)
C18 C19 C20 C21 1.3(12)
C18 C19 N2 C24 2.4(9)
C18 C19 N2 Ir1 -179.1(5)
C19 C18 C23 C22 0.8(13)
C19 C18 S2 C24 -0.4(6)
C19 C20 C21 C22 0.3(13)
C20 C19 N2 C24 -174.5(8)
C20 C19 N2 Ir1 4.0(12)
C20 C21 C22 C23 -1.4(15)
C21 C22 C23 C18 0.8(14)
C23 C18 C19 C20 -1.9(12)
C23 C18 C19 N2 -178.9(7)
C23 C18 S2 C24 177.3(8)
C24 C25 C26 C27 -170.4(7)
C24 C25 C26 Ir1 10.5(9)
C24 C25 C30 C29 169.8(8)
C25 C24 N2 C19 169.3(7)
C25 C24 N2 Ir1 -9.6(9)
C25 C24 S2 C18 -169.3(8)
C25 C26 C27 C28 -0.5(12)
C26 C25 C30 C29 -0.7(13)
C26 C27 C28 C29 -0.7(13)
C26 C27 C28 C31 179.5(8)
C27 C28 C29 C30 1.2(13)
C27 C28 C31 C32 3.4(12)
C27 C28 C31 C33 124.4(9)
C27 C28 C31 C34 -118.2(9)
C28 C29 C30 C25 -0.5(14)
C29 C28 C31 C32 -176.4(9)
C29 C28 C31 C33 -55.4(11)
C29 C28 C31 C34 62.0(11)
C30 C25 C26 C27 1.2(12)
C30 C25 C26 Ir1 -178.0(6)
C31 C28 C29 C30 -179.0(8)
C35 C36 C37 C39 173.3(8)
C35 C36 C37 O2 -3.9(15)
C36 C35 O1 Ir1 9.8(12)
C36 C37 O2 Ir1 7.3(12)
C38 C35 C36 C37 176.5(9)
C38 C35 O1 Ir1 -172.6(6)
C39 C37 O2 Ir1 -169.9(5)
Ir1 C9 C10 C11 172.9(6)
Ir1 C26 C27 C28 178.6(6)
N1 C2 C3 C4 176.5(7)
N1 C7 C8 C9 -0.5(10)
N1 C7 C8 C13 -179.5(7)
N1 C7 S1 C1 4.7(6)
N2 C19 C20 C21 177.9(8)
N2 C24 C25 C26 -0.3(10)
N2 C24 C25 C30 -171.5(8)
N2 C24 S2 C18 1.8(6)
O1 C35 C36 C37 -6.0(15)
S1 C1 C2 C3 175.5(6)
S1 C1 C2 N1 -1.1(8)
S1 C1 C6 C5 -174.9(7)
S1 C7 C8 C9 176.1(6)
S1 C7 C8 C13 -2.9(12)
S1 C7 N1 C2 -6.2(8)
S1 C7 N1 Ir1 179.2(3)
S2 C18 C19 C20 176.0(6)
S2 C18 C19 N2 -1.0(9)
S2 C18 C23 C22 -176.7(7)
S2 C24 C25 C26 170.6(6)
S2 C24 C25 C30 -0.6(12)
S2 C24 N2 C19 -2.7(8)
S2 C24 N2 Ir1 178.4(4)
